data_1567696
loop_
_publ_author_name
'Arkhypchuk, Anna I.'
'D'Imperio, Nicolas'
'Wells, Jordann A. L.'
'Ott, Sascha'

_publ_section_title
;
 [2 + 2] Cycloaddition of phosphaalkenes as a key step for the reductive
 coupling of diaryl ketones to tetraaryl olefins
;
_journal_issue 41
_journal_name_full 'Chemical Science'
_journal_page_first 12239
_journal_page_last 12244
_journal_paper_doi 10.1039/D2SC03073J
_journal_volume 13
_journal_year 2022
_chemical_formula_moiety 'C34 H26 O2'
_chemical_formula_sum 'C34 H26 O2'
_chemical_formula_weight 466.55
_space_group_crystal_system monoclinic
_space_group_IT_number 4
_space_group_name_Hall 'P 2yb'
_space_group_name_H-M_alt 'P 1 21 1'
_atom_sites_solution_hydrogens geom
_audit_creation_date 2021-02-22
_audit_creation_method
;
Olex2 1.2
(compiled 2018.05.29 svn.r3508 for OlexSys, GUI svn.r5506)
;
_audit_update_record
;
2022-03-27 deposited with the CCDC.	2022-09-29 downloaded from the CCDC.
;
_cell_angle_alpha 90
_cell_angle_beta 107.0740(10)
_cell_angle_gamma 90
_cell_formula_units_Z 2
_cell_length_a 9.2899(2)
_cell_length_b 10.6993(2)
_cell_length_c 13.1402(3)
_cell_measurement_reflns_used 5879
_cell_measurement_temperature 170(2)
_cell_measurement_theta_max 21.77
_cell_measurement_theta_min 2.39
_cell_volume 1248.51(5)
_computing_molecular_graphics 'Olex2 (Dolomanov et al., 2009)'
_computing_publication_material 'Olex2 (Dolomanov et al., 2009)'
_computing_structure_refinement 'ShelXL (Sheldrick, 2015)'
_computing_structure_solution 'SHELXT 2014/4 (Sheldrick, 2014)'
_diffrn_ambient_temperature 170.0
_diffrn_measured_fraction_theta_full 1.000
_diffrn_measured_fraction_theta_max 0.994
_diffrn_measurement_device_type 'Bruker APEX-II CCD'
_diffrn_measurement_method '\f and \w scans'
_diffrn_radiation_type MoK\a
_diffrn_radiation_wavelength 0.71073
_diffrn_reflns_av_R_equivalents 0.0661
_diffrn_reflns_av_unetI/netI 0.0504
_diffrn_reflns_Laue_measured_fraction_full 1.000
_diffrn_reflns_Laue_measured_fraction_max 0.994
_diffrn_reflns_limit_h_max 13
_diffrn_reflns_limit_h_min -13
_diffrn_reflns_limit_k_max 15
_diffrn_reflns_limit_k_min -15
_diffrn_reflns_limit_l_max 18
_diffrn_reflns_limit_l_min -18
_diffrn_reflns_number 52824
_diffrn_reflns_point_group_measured_fraction_full 1.000
_diffrn_reflns_point_group_measured_fraction_max 0.993
_diffrn_reflns_theta_full 25.242
_diffrn_reflns_theta_max 30.744
_diffrn_reflns_theta_min 2.293
_diffrn_standards_number 0
_exptl_absorpt_coefficient_mu 0.076
_exptl_absorpt_correction_T_max 0.7461
_exptl_absorpt_correction_T_min 0.7081
_exptl_absorpt_correction_type multi-scan
_exptl_absorpt_process_details
'SADABS-2014/5 (Bruker,2014/5) was used for absorption correction. wR2(int) was 0.1215 before and 0.0556 after correction. The Ratio of minimum to maximum transmission is 0.9491. The \l/2 correction factor is 0.00150.'
_exptl_crystal_colour colourless
_exptl_crystal_colour_primary colourless
_exptl_crystal_density_diffrn 1.241
_exptl_crystal_description plate
_exptl_crystal_F_000 492
_exptl_crystal_size_max 0.271
_exptl_crystal_size_mid 0.172
_exptl_crystal_size_min 0.127
_refine_diff_density_max 0.191
_refine_diff_density_min -0.239
_refine_diff_density_rms 0.049
_refine_ls_abs_structure_details
;
 Flack x determined using 2126 quotients [(I+)-(I-)]/[(I+)+(I-)]
 (Parsons, Flack and Wagner, Acta Cryst. B69 (2013) 249-259).
;
_refine_ls_abs_structure_Flack 0.1(6)
_refine_ls_extinction_method none
_refine_ls_goodness_of_fit_ref 1.048
_refine_ls_hydrogen_treatment constr
_refine_ls_matrix_type full
_refine_ls_number_parameters 325
_refine_ls_number_reflns 7737
_refine_ls_number_restraints 1
_refine_ls_restrained_S_all 1.048
_refine_ls_R_factor_all 0.0787
_refine_ls_R_factor_gt 0.0500
_refine_ls_shift/su_max 0.000
_refine_ls_shift/su_mean 0.000
_refine_ls_structure_factor_coef Fsqd
_refine_ls_weighting_details 'w=1/[\s^2^(Fo^2^)+(0.0519P)^2^+0.2158P] where P=(Fo^2^+2Fc^2^)/3'
_refine_ls_weighting_scheme calc
_refine_ls_wR_factor_gt 0.1117
_refine_ls_wR_factor_ref 0.1254
_reflns_Friedel_coverage 0.905
_reflns_Friedel_fraction_full 1.000
_reflns_Friedel_fraction_max 0.991
_reflns_number_gt 5613
_reflns_number_total 7737
_reflns_threshold_expression 'I > 2\s(I)'
_cod_data_source_file d2sc03073j2.cif
_cod_data_source_block so2006
_cod_depositor_comments 'Adding full bibliography for 1567695--1567699.cif.'
_cod_database_code 1567696
_shelx_shelxl_version_number 2018/3
_shelx_space_group_comment
;
The symmetry employed for this shelxl refinement is uniquely defined
by the following loop, which should always be used as a source of
symmetry information in preference to the above space-group names.
They are only intended as comments.
;
_shelx_estimated_absorpt_t_max 0.990
_shelx_estimated_absorpt_t_min 0.980
_olex2_refinement_description
;
1. Fixed Uiso
 At 1.2 times of:
  All C(H) groups, All C(H,H) groups
2.a Secondary CH2 refined with riding coordinates:
 C16(H16A,H16B), C9(H9A,H9B)
2.b Aromatic/amide H refined with riding coordinates:
 C19(H19), C8(H8), C28(H28), C5(H5), C14(H14), C18(H18), C4(H4), C22(H22),
 C21(H21), C7(H7), C27(H27), C11(H11), C30(H30), C34(H34), C15(H15), C12(H12),
 C24(H24), C26(H26), C33(H33), C25(H25), C31(H31), C32(H32)
;
_olex2_submission_special_instructions 'No special instructions were received'

loop_
_space_group_symop_operation_xyz
'x, y, z'
'-x, y+1/2, -z'

loop_
_atom_site_label
_atom_site_type_symbol
_atom_site_fract_x
_atom_site_fract_y
_atom_site_fract_z
_atom_site_U_iso_or_equiv
_atom_site_adp_type
_atom_site_occupancy
_atom_site_site_symmetry_order
_atom_site_calc_flag
_atom_site_refinement_flags_posn
_atom_site_refinement_flags_adp
_atom_site_refinement_flags_occupancy
_atom_site_disorder_assembly
_atom_site_disorder_group
O2 O 1.0876(2) 0.6303(2) 0.54954(15) 0.0333(4) Uani 1 1 d . . . . .
O1 O 0.3842(2) 0.3920(2) 0.36211(14) 0.0326(4) Uani 1 1 d . . . . .
C2 C 0.7790(3) 0.4914(3) 0.84569(19) 0.0268(5) Uani 1 1 d . . . . .
C3 C 0.8645(3) 0.5313(3) 0.7710(2) 0.0262(5) Uani 1 1 d . . . . .
C6 C 1.0111(3) 0.6034(3) 0.6224(2) 0.0273(5) Uani 1 1 d . . . . .
C19 C 0.6334(3) 0.3489(2) 0.6354(2) 0.0278(5) Uani 1 1 d . . . . .
H19 H 0.721211 0.304133 0.673105 0.033 Uiso 1 1 calc R . . . .
C1 C 0.6345(3) 0.4536(2) 0.80719(19) 0.0262(5) Uani 1 1 d . . . . .
C17 C 0.4487(3) 0.3982(3) 0.4708(2) 0.0273(5) Uani 1 1 d . . . . .
C29 C 0.8662(3) 0.4981(3) 0.9606(2) 0.0297(6) Uani 1 1 d . . . . .
C8 C 0.8127(3) 0.6316(3) 0.7022(2) 0.0280(5) Uani 1 1 d . . . . .
H8 H 0.725289 0.675515 0.705468 0.034 Uiso 1 1 calc R . . . .
C13 C 0.6164(3) 0.4495(3) 0.3234(2) 0.0298(6) Uani 1 1 d . . . . .
C28 C 0.4412(3) 0.3305(3) 0.8640(2) 0.0312(6) Uani 1 1 d . . . . .
H28 H 0.451595 0.265357 0.817456 0.037 Uiso 1 1 calc R . . . .
C5 C 1.0674(3) 0.5061(3) 0.6930(2) 0.0328(6) Uani 1 1 d . . . . .
H5 H 1.155496 0.462922 0.690355 0.039 Uiso 1 1 calc R . . . .
C14 C 0.5980(3) 0.5763(3) 0.3359(2) 0.0325(6) Uani 1 1 d . . . . .
H14 H 0.499498 0.610686 0.319146 0.039 Uiso 1 1 calc R . . . .
C23 C 0.5301(3) 0.4367(3) 0.87365(19) 0.0278(5) Uani 1 1 d . . . . .
C20 C 0.5665(3) 0.4299(2) 0.6913(2) 0.0252(5) Uani 1 1 d . . . . .
C18 C 0.5753(3) 0.3319(3) 0.5263(2) 0.0281(5) Uani 1 1 d . . . . .
H18 H 0.621932 0.275217 0.490099 0.034 Uiso 1 1 calc R . . . .
C4 C 0.9957(3) 0.4722(3) 0.7669(2) 0.0322(6) Uani 1 1 d . . . . .
H4 H 1.036769 0.407126 0.815930 0.039 Uiso 1 1 calc R . . . .
C22 C 0.3769(3) 0.4755(3) 0.5251(2) 0.0276(5) Uani 1 1 d . . . . .
H22 H 0.287563 0.518289 0.487315 0.033 Uiso 1 1 calc R . . . .
C21 C 0.4347(3) 0.4905(3) 0.6342(2) 0.0274(5) Uani 1 1 d . . . . .
H21 H 0.383678 0.542996 0.670669 0.033 Uiso 1 1 calc R . . . .
C7 C 0.8855(3) 0.6688(2) 0.6291(2) 0.0285(5) Uani 1 1 d . . . . .
H7 H 0.849620 0.738490 0.584035 0.034 Uiso 1 1 calc R . . . .
C10 C 0.8660(3) 0.6059(3) 0.3962(2) 0.0291(5) Uani 1 1 d . . . . .
C27 C 0.3383(3) 0.3174(3) 0.9203(2) 0.0393(7) Uani 1 1 d . . . . .
H27 H 0.279215 0.243613 0.912693 0.047 Uiso 1 1 calc R . . . .
C11 C 0.8842(3) 0.4802(3) 0.3777(2) 0.0345(6) Uani 1 1 d . . . . .
H11 H 0.982655 0.447131 0.389472 0.041 Uiso 1 1 calc R . . . .
C30 C 0.9617(3) 0.5986(3) 0.9985(2) 0.0406(7) Uani 1 1 d . . . . .
H30 H 0.964926 0.665722 0.951883 0.049 Uiso 1 1 calc R . . . .
C34 C 0.8626(4) 0.4010(3) 1.0306(2) 0.0399(7) Uani 1 1 d . . . . .
H34 H 0.796597 0.332239 1.006936 0.048 Uiso 1 1 calc R . . . .
C15 C 0.7220(3) 0.6536(3) 0.3727(2) 0.0329(6) Uani 1 1 d . . . . .
H15 H 0.707815 0.740321 0.381933 0.040 Uiso 1 1 calc R . . . .
C16 C 0.4816(3) 0.3635(3) 0.2980(2) 0.0351(6) Uani 1 1 d . . . . .
H16A H 0.424586 0.371920 0.221795 0.042 Uiso 1 1 calc R . . . .
H16B H 0.516429 0.275903 0.310811 0.042 Uiso 1 1 calc R . . . .
C12 C 0.7601(3) 0.4021(3) 0.3422(2) 0.0340(6) Uani 1 1 d . . . . .
H12 H 0.774131 0.315820 0.330803 0.041 Uiso 1 1 calc R . . . .
C9 C 1.0016(3) 0.6848(3) 0.4499(2) 0.0343(6) Uani 1 1 d . . . . .
H9A H 1.066299 0.692909 0.402284 0.041 Uiso 1 1 calc R . . . .
H9B H 0.968150 0.769606 0.462920 0.041 Uiso 1 1 calc R . . . .
C24 C 0.5115(4) 0.5312(3) 0.9419(3) 0.0423(7) Uani 1 1 d . . . . .
H24 H 0.570339 0.605182 0.949681 0.051 Uiso 1 1 calc R . . . .
C26 C 0.3207(4) 0.4110(4) 0.9878(2) 0.0455(8) Uani 1 1 d . . . . .
H26 H 0.249532 0.402181 1.026456 0.055 Uiso 1 1 calc R . . . .
C33 C 0.9556(4) 0.4048(4) 1.1351(2) 0.0528(9) Uani 1 1 d . . . . .
H33 H 0.953726 0.337863 1.182186 0.063 Uiso 1 1 calc R . . . .
C25 C 0.4076(4) 0.5179(4) 0.9986(3) 0.0520(9) Uani 1 1 d . . . . .
H25 H 0.396105 0.582584 1.045135 0.062 Uiso 1 1 calc R . . . .
C31 C 1.0526(4) 0.6024(4) 1.1034(2) 0.0516(9) Uani 1 1 d . . . . .
H31 H 1.116052 0.672450 1.128379 0.062 Uiso 1 1 calc R . . . .
C32 C 1.0506(4) 0.5050(4) 1.1710(3) 0.0567(10) Uani 1 1 d . . . . .
H32 H 1.114408 0.506582 1.242221 0.068 Uiso 1 1 calc R . . . .

loop_
_atom_site_aniso_label
_atom_site_aniso_U_11
_atom_site_aniso_U_22
_atom_site_aniso_U_33
_atom_site_aniso_U_23
_atom_site_aniso_U_13
_atom_site_aniso_U_12
O2 0.0260(9) 0.0435(11) 0.0327(10) 0.0043(9) 0.0119(8) -0.0027(9)
O1 0.0298(10) 0.0417(11) 0.0227(9) -0.0022(8) 0.0022(8) -0.0047(8)
C2 0.0286(13) 0.0300(13) 0.0226(12) 0.0006(10) 0.0088(10) 0.0027(11)
C3 0.0236(12) 0.0319(13) 0.0216(12) -0.0004(10) 0.0041(10) -0.0019(11)
C6 0.0219(11) 0.0324(14) 0.0278(12) -0.0012(11) 0.0077(10) -0.0056(10)
C19 0.0271(13) 0.0286(13) 0.0267(13) 0.0026(10) 0.0065(10) 0.0018(11)
C1 0.0294(13) 0.0275(13) 0.0226(12) -0.0007(10) 0.0091(10) 0.0002(10)
C17 0.0270(13) 0.0290(13) 0.0244(12) 0.0000(11) 0.0050(10) -0.0065(11)
C29 0.0274(13) 0.0387(15) 0.0230(12) -0.0017(11) 0.0071(10) 0.0052(11)
C8 0.0270(12) 0.0304(13) 0.0276(12) 0.0004(11) 0.0098(10) 0.0022(11)
C13 0.0367(14) 0.0311(14) 0.0215(12) 0.0008(10) 0.0086(11) -0.0020(12)
C28 0.0327(14) 0.0321(14) 0.0291(13) 0.0017(11) 0.0096(11) -0.0009(12)
C5 0.0241(13) 0.0368(16) 0.0380(15) 0.0029(12) 0.0098(11) 0.0021(11)
C14 0.0316(14) 0.0308(14) 0.0334(14) 0.0045(11) 0.0069(11) 0.0057(11)
C23 0.0287(13) 0.0338(14) 0.0213(12) -0.0003(10) 0.0080(10) 0.0008(11)
C20 0.0228(12) 0.0289(13) 0.0252(12) 0.0011(10) 0.0091(10) -0.0027(10)
C18 0.0281(13) 0.0295(13) 0.0267(13) -0.0021(10) 0.0081(10) -0.0009(11)
C4 0.0238(13) 0.0377(15) 0.0329(14) 0.0093(12) 0.0049(11) 0.0039(11)
C22 0.0222(12) 0.0290(13) 0.0301(13) 0.0016(11) 0.0053(10) -0.0016(10)
C21 0.0241(12) 0.0304(13) 0.0288(13) -0.0015(11) 0.0096(10) -0.0023(11)
C7 0.0298(13) 0.0278(13) 0.0278(13) 0.0025(10) 0.0081(10) 0.0013(10)
C10 0.0341(14) 0.0288(13) 0.0268(12) 0.0032(10) 0.0127(10) -0.0010(11)
C27 0.0331(15) 0.0493(18) 0.0347(15) 0.0134(13) 0.0088(12) -0.0020(13)
C11 0.0322(14) 0.0338(15) 0.0399(15) 0.0006(12) 0.0144(12) 0.0034(12)
C30 0.0365(16) 0.0526(19) 0.0311(14) -0.0054(14) 0.0077(12) -0.0020(14)
C34 0.0419(17) 0.0491(17) 0.0290(14) 0.0049(13) 0.0109(13) 0.0094(14)
C15 0.0391(15) 0.0257(13) 0.0333(14) 0.0037(11) 0.0096(12) 0.0029(11)
C16 0.0410(16) 0.0380(16) 0.0259(13) -0.0036(11) 0.0091(12) -0.0060(13)
C12 0.0412(16) 0.0281(14) 0.0356(15) -0.0028(12) 0.0156(13) 0.0026(12)
C9 0.0341(15) 0.0380(15) 0.0328(14) 0.0066(12) 0.0128(12) -0.0039(12)
C24 0.0413(17) 0.0476(18) 0.0436(17) -0.0139(14) 0.0211(14) -0.0071(15)
C26 0.0344(16) 0.076(2) 0.0294(15) 0.0065(16) 0.0139(13) 0.0022(16)
C33 0.054(2) 0.077(3) 0.0268(15) 0.0110(17) 0.0109(15) 0.015(2)
C25 0.0447(19) 0.073(3) 0.0443(19) -0.0171(18) 0.0226(16) 0.0012(18)
C31 0.0417(17) 0.079(3) 0.0317(16) -0.0175(17) 0.0061(13) -0.0086(18)
C32 0.0457(19) 0.098(3) 0.0231(15) -0.0043(18) 0.0049(13) 0.010(2)

loop_
_atom_type_symbol
_atom_type_description
_atom_type_scat_dispersion_real
_atom_type_scat_dispersion_imag
_atom_type_scat_source
C C 0.0033 0.0016 'International Tables Vol C Tables 4.2.6.8 and 6.1.1.4'
H H 0.0000 0.0000 'International Tables Vol C Tables 4.2.6.8 and 6.1.1.4'
O O 0.0106 0.0060 'International Tables Vol C Tables 4.2.6.8 and 6.1.1.4'

loop_
_geom_angle_atom_site_label_1
_geom_angle_atom_site_label_2
_geom_angle_atom_site_label_3
_geom_angle
_geom_angle_site_symmetry_1
_geom_angle_site_symmetry_3
_geom_angle_publ_flag
C6 O2 C9 117.0(2) . . ?
C17 O1 C16 117.4(2) . . ?
C1 C2 C3 120.1(2) . . ?
C1 C2 C29 125.4(2) . . ?
C29 C2 C3 114.5(2) . . ?
C8 C3 C2 119.8(2) . . ?
C4 C3 C2 122.5(2) . . ?
C4 C3 C8 117.7(2) . . ?
O2 C6 C5 116.7(2) . . ?
O2 C6 C7 123.7(2) . . ?
C7 C6 C5 119.6(2) . . ?
C18 C19 C20 121.8(2) . . ?
C2 C1 C23 124.2(2) . . ?
C2 C1 C20 120.7(2) . . ?
C20 C1 C23 115.0(2) . . ?
O1 C17 C18 124.4(2) . . ?
O1 C17 C22 115.7(2) . . ?
C18 C17 C22 119.9(2) . . ?
C30 C29 C2 120.0(2) . . ?
C30 C29 C34 118.4(3) . . ?
C34 C29 C2 121.4(3) . . ?
C7 C8 C3 121.6(2) . . ?
C14 C13 C16 120.0(3) . . ?
C12 C13 C14 119.1(3) . . ?
C12 C13 C16 120.7(3) . . ?
C27 C28 C23 121.4(3) . . ?
C4 C5 C6 120.2(2) . . ?
C13 C14 C15 120.5(3) . . ?
C28 C23 C1 121.1(2) . . ?
C28 C23 C24 118.0(2) . . ?
C24 C23 C1 120.8(2) . . ?
C19 C20 C1 121.5(2) . . ?
C21 C20 C19 117.6(2) . . ?
C21 C20 C1 120.9(2) . . ?
C17 C18 C19 119.3(2) . . ?
C5 C4 C3 121.3(3) . . ?
C17 C22 C21 120.2(2) . . ?
C22 C21 C20 121.0(2) . . ?
C8 C7 C6 119.4(2) . . ?
C11 C10 C9 119.8(3) . . ?
C15 C10 C11 118.7(3) . . ?
C15 C10 C9 121.3(3) . . ?
C28 C27 C26 120.3(3) . . ?
C10 C11 C12 120.7(3) . . ?
C29 C30 C31 121.1(3) . . ?
C33 C34 C29 120.1(3) . . ?
C10 C15 C14 120.7(3) . . ?
O1 C16 C13 111.4(2) . . ?
C13 C12 C11 120.1(3) . . ?
O2 C9 C10 111.2(2) . . ?
C25 C24 C23 120.4(3) . . ?
C27 C26 C25 119.5(3) . . ?
C32 C33 C34 120.6(4) . . ?
C26 C25 C24 120.4(3) . . ?
C32 C31 C30 119.9(4) . . ?
C31 C32 C33 119.9(3) . . ?

loop_
_geom_bond_atom_site_label_1
_geom_bond_atom_site_label_2
_geom_bond_distance
_geom_bond_site_symmetry_2
_geom_bond_publ_flag
O2 C6 1.379(3) . ?
O2 C9 1.442(3) . ?
O1 C17 1.379(3) . ?
O1 C16 1.438(3) . ?
C2 C3 1.495(4) . ?
C2 C1 1.350(4) . ?
C2 C29 1.490(3) . ?
C3 C8 1.395(4) . ?
C3 C4 1.388(4) . ?
C6 C5 1.391(4) . ?
C6 C7 1.385(4) . ?
C19 C20 1.395(4) . ?
C19 C18 1.388(4) . ?
C1 C23 1.495(3) . ?
C1 C20 1.489(3) . ?
C17 C18 1.384(4) . ?
C17 C22 1.384(4) . ?
C29 C30 1.390(4) . ?
C29 C34 1.394(4) . ?
C8 C7 1.385(4) . ?
C13 C14 1.383(4) . ?
C13 C16 1.510(4) . ?
C13 C12 1.381(4) . ?
C28 C23 1.388(4) . ?
C28 C27 1.378(4) . ?
C5 C4 1.377(4) . ?
C14 C15 1.385(4) . ?
C23 C24 1.396(4) . ?
C20 C21 1.394(4) . ?
C22 C21 1.385(3) . ?
C10 C11 1.386(4) . ?
C10 C15 1.379(4) . ?
C10 C9 1.509(4) . ?
C27 C26 1.378(5) . ?
C11 C12 1.389(4) . ?
C30 C31 1.390(4) . ?
C34 C33 1.392(4) . ?
C24 C25 1.389(4) . ?
C26 C25 1.382(5) . ?
C33 C32 1.381(6) . ?
C31 C32 1.372(6) . ?
